data_1535642
loop_
_publ_author_name
'Mueller, A.'
'Beckmann, E.'
'Boegge, H.'
'Schmidtmann, M.'
'Dress, A.'

_publ_section_title
;
 Inorganic Chemistry Goes Protein Size: A Mo368 Nano-Hedgehog Initiating
 Nanochemistry by Symmetry Breaking
;
_journal_name_full 'Angew. Chem. Int. ed.'
_journal_page_first 1162
_journal_page_last 1167
_journal_volume 41
_journal_year 2002
_chemical_formula_sum 'H1410 Mo368 Na O1929 S48'
_chemical_name_systematic 'Na (Mo368 O1032 (S O4)48 (H2 O)240) (H2 O)465'
_space_group_IT_number 107
_symmetry_space_group_name_Hall 'I 4 -2'
_symmetry_space_group_name_H-M 'I 4 m m'
_cell_angle_alpha 90
_cell_angle_beta 90
_cell_angle_gamma 90
_cell_formula_units_Z 2
_cell_length_a 43.4648
_cell_length_b 43.4648
_cell_length_c 69.393
_cell_volume 131096.481
_citation_journal_id_ASTM ACIEF5
_cod_data_source_file Mueller_ACIEF5_2002_498.cif
_cod_data_source_block H1410Mo368Na1O1929S48
_cod_original_cell_volume 131096.5
_cod_original_formula_sum 'H1410 Mo368 Na1 O1929 S48'
_cod_database_code 1535642

loop_
_symmetry_equiv_pos_as_xyz
x,y,z
-y,x,z
-x,-y,z
y,-x,z
-x,y,z
-y,-x,z
x,-y,z
y,x,z
x+1/2,y+1/2,z+1/2
-y+1/2,x+1/2,z+1/2
-x+1/2,-y+1/2,z+1/2
y+1/2,-x+1/2,z+1/2
-x+1/2,y+1/2,z+1/2
-y+1/2,-x+1/2,z+1/2
x+1/2,-y+1/2,z+1/2
y+1/2,x+1/2,z+1/2

loop_
_atom_site_label
_atom_site_type_symbol
_atom_site_fract_x
_atom_site_fract_y
_atom_site_fract_z
_atom_site_occupancy
_atom_site_U_iso_or_equiv
O319 O-2 0.4742 0.2266 0.3061 0.5 0.0
O129 O-2 0.1707 0.1707 0.3536 1 0.0
O104 O-2 0.4565 0.0793 0.3683 1 0.0
Mo9 Mo+6 0.32571 0.32571 0.65962 1 0.0
O224 O-2 0.2103 0.2103 0.2572 1 0.0
Mo49 Mo+6 0.30153 0.20554 0.24944 1 0.0
O114 O-2 0.2815 0.0848 0.3828 1 0.0
O207 O-2 0.5 0.4371 0.7783 1 0.0
O220 O-2 0.4509 0.3811 0.161 0.5 0.0
S13 S-2 0.3676 0.2249 0.274 0.5 0.0
Mo19 Mo+6 0.23162 0.23162 0.56099 1 0.0
O153 O-2 0.2814 0.1781 0.2337 1 0.0
O232 O-2 0.5 0.1793 0.2852 1 0.0
O55 O-2 0.2997 0.1836 0.5655 1 0.0
O37 O-2 0.3064 0.2389 0.6465 1 0.0
O24 O-2 0.3656 0.3216 0.6719 1 0.0
O156 O-2 0.3314 0.2354 0.2676 1 0.0
O54 O-2 0.284 0.1765 0.6037 1 0.0
O111 O-2 0.2867 0.1384 0.3621 1 0.0
Mo29 Mo+6 0.37502 0.08442 0.43899 1 0.0
O234 O-2 0.5 0.0849 0.5028 1 0.0
O5 O-2 0.4662 0.3693 0.8134 1 0.0
O181 O-2 0.3462 0.3462 0.1423 1 0.0
O210 O-2 0.5 0.2549 0.5823 0.5 0.0
O321 O-2 0.4434 0.4434 0.1352 0.5 0.0
O89 O-2 0.4572 0.1275 0.4474 1 0.0
O118 O-2 0.1962 0.133 0.3946 1 0.0
Mo6 Mo+6 0.39017 0.32896 0.69323 0.84 0.0
O176 O-2 0.5 0.2809 0.1419 1 0.0
O306 O-2 0.3938 0 0.2648 0.5 0.0
O77 O-2 0.4412 0.0851 0.4742 1 0.0
O88 O-2 0.4673 0.08 0.4218 1 0.0
O243 O-2 0.4612 0 0.3226 1 0.0
O170 O-2 0.3001 0.3001 0.2448 1 0.0
O312 O-2 0.5 0.5 0.4603 0.5 0.0
O308 O-2 0.3416 0.3416 0.2312 0.5 0.0
S1 S-2 0.5 0.4059 0.76993 1 0.0
Mo3 Mo+6 0.42678 0.32482 0.74438 1 0.0
O285 O-2 0.5194 0 0.2491 0.5 0.0
Mo38 Mo+6 0.2359 0.1756 0.3986 0.1 0.0
O58 O-2 0.4662 0.1154 0.5443 1 0.0
O276 O-2 0.6368 0.3017 0.0478 1 0.0
O97 O-2 0.3176 0.1626 0.4385 1 0.0
O211 O-2 0.4774 0.2251 0.5535 0.25 0.0
O227 O-2 0.4607 0.4607 0.7363 1 0.0
O247 O-2 0.1966 0.121 0.3025 1 0.0
O128 O-2 0.2835 0.1999 0.3559 1 0.0
O258 O-2 0.4577 0.192 0.1564 1 0.0
O241 O-2 0.4402 0.1874 0.6897 1 0.0
O202 O-2 0.5184 0.3104 0.0365 0.5 0.0
O206 O-2 0.5 0.409 0.7501 1 0.0
O8 O-2 0.4179 0.4179 0.7619 1 0.0
O155 O-2 0.3358 0.2147 0.2295 1 0.0
O294 O-2 0.4791 0.4482 0.0998 0.5 0.0
Mo22 Mo+6 0.3489 0.1352 0.5207 0.5 0.0
O238 O-2 0.3912 0.2339 0.1156 1 0.0
O275 O-2 0.4409 0.1151 0.1913 1 0.0
O162 O-2 0.5 0.2087 0.2437 1 0.0
O216 O-2 0.2883 0.2509 0.3797 0.25 0.0
O256 O-2 0.378 0.2012 0.5525 1 0.0
S6 S-2 0.3885 0.1539 0.4633 0.5 0.0
O172 O-2 0.4426 0.2766 0.1611 1 0.0
O3 O-2 0.4509 0.3353 0.7639 1 0.0
O140 O-2 0.2626 0.1408 0.2888 1 0.0
O98 O-2 0.2177 0.1701 0.4216 1 0.0
O100 O-2 0.2617 0.2013 0.4435 1 0.0
O301 O-2 0.5333 0.4185 -0.0028 0.5 0.0
O233 O-2 0.2546 0.2546 0.6674 1 0.0
O189 O-2 0.5 0.2732 0.0827 1 0.0
O94 O-2 0.2598 0.1392 0.4401 1 0.0
O318 O-2 0.1875 0.0707 0.3512 0.5 0.0
O70 O-2 0.2567 0.1431 0.5479 1 0.0
Na2 Na+1 0.5 0.5 0.0977 0.5 0.0
O76 O-2 0.4014 0.0528 0.4962 1 0.0
Mo56 Mo+6 0.27497 0.27497 0.22573 1 0.0
S2 S-2 0.5 0.345 0.69001 1 0.0
O291 O-2 0.1809 0.1171 0.4933 0.5 0.0
O217 O-2 0.3818 0.2464 0.2851 0.5 0.0
Mo61 Mo+6 0.37544 0.31453 0.13306 0.5 0.0
O280 O-2 0.5 0.1341 0.6689 1 0.0
O223 O-2 0.5 0 0.4234 1 0.0
Mo48 Mo+6 0.43099 0.14624 0.24717 1 0.0
O106 O-2 0.4593 0.1264 0.3951 1 0.0
Mo58 Mo+6 0.46588 0.2978 0.1422 0.5 0.0
O145 O-2 0.3865 0.1566 0.2541 1 0.0
S7 S-2 0.3309 0.177 0.4639 0.25 0.0
O279 O-2 0.5557 0.2432 0.0722 1 0.0
Mo64 Mo+6 0.36545 0.36545 0.09159 1 0.0
O245 O-2 0.2101 0.1517 0.2691 1 0.0
O67 O-2 0.3177 0.1472 0.5362 1 0.0
O204 O-2 0.6228 0.3517 0.0373 0.5 0.0
O36 O-2 0.3007 0.2399 0.6061 1 0.0
O137 O-2 0.4372 0.1615 0.304 1 0.0
O221 O-2 0.5448 0.4166 0.0851 0.5 0.0
O18 O-2 0.4176 0.2967 0.6941 1 0.0
O1 O-2 0.5 0.3355 0.7883 1 0.0
O105 O-2 0.4564 0.0333 0.3968 1 0.0
O250 O-2 0.409 0.2689 0.6525 1 0.0
O35 O-2 0.4667 0.2327 0.6075 1 0.0
O178 O-2 0.4519 0.2486 0.1262 1 0.0
O120 O-2 0.4739 0.0887 0.3366 1 0.0
O25 O-2 0.5 0.2839 0.6452 1 0.0
O12 O-2 0.4512 0.3703 0.7313 1 0.0
O39 O-2 0.285 0.285 0.6205 1 0.0
O19 O-2 0.4456 0.2481 0.7126 1 0.0
O246 O-2 0.4122 0 0.4334 1 0.0
O160 O-2 0.4661 0.199 0.2108 1 0.0
O287 O-2 0.4342 0.1698 0.418 0.5 0.0
O148 O-2 0.3726 0.1951 0.2855 1 0.0
O86 O-2 0.4151 0.0796 0.4398 1 0.0
O185 O-2 0.4153 0.2899 0.0938 0.5 0.0
O166 O-2 0.3124 0.2661 0.2126 1 0.0
O205 O-2 0.5828 0.3907 0.0229 0.5 0.0
O83 O-2 0.2468 0.1643 0.4741 1 0.0
O300 O-2 0.5296 0.4241 0.0317 0.5 0.0
O119 O-2 0.5 0.0388 0.3564 1 0.0
O17 O-2 0.5 0.2774 0.7099 1 0.0
O231 O-2 0.5 0.2864 0.7571 1 0.0
O29 O-2 0.304 0.304 0.6741 1 0.0
O218 O-2 0.4075 0.2804 0.2582 0.25 0.0
O194 O-2 0.3687 0.3925 0.0721 0.5 0.0
Mo53 Mo+6 0.4243 0.2033 0.20499 0.5 0.0
O13 O-2 0.4069 0.2955 0.7531 1 0.0
O136 O-2 0.4118 0.0748 0.2888 1 0.0
Mo34 Mo+6 0.37742 0.09869 0.38699 1 0.0
Mo2 Mo+6 0.39105 0.39105 0.77328 1 0.0
O60 O-2 0.2073 0.2073 0.5703 1 0.0
O14 O-2 0.3554 0.3554 0.7036 1 0.0
O251 O-2 0.5 0.5 0.1376 0.5 0.0
O213 O-2 0.3946 0.186 0.46 0.5 0.0
O269 O-2 0.3985 0 0.4685 1 0.0
Mo62 Mo+6 0.42765 0.32141 0.10396 0.5 0.0
O20 O-2 0.4676 0.2655 0.6773 1 0.0
O228 O-2 0.2137 0.2137 0.502 1 0.0
O244 O-2 0.3792 0.1551 0.0804 1 0.0
O139 O-2 0.3226 0.1578 0.2909 1 0.0
O193 O-2 0.3413 0.3413 0.0833 1 0.0
O239 O-2 0.5 0.0922 0.2575 1 0.0
O295 O-2 0.5 0.5 0.704 0.5 0.0
O26 O-2 0.4691 0.2275 0.6469 1 0.0
O240 O-2 0.5 0.2485 0.1805 1 0.0
O314 O-2 0.2453 0.3171 0.491 0.5 0.0
O199 O-2 0.5682 0.4089 0.0606 0.5 0.0
O143 O-2 0.1863 0.1863 0.3074 1 0.0
O82 O-2 0.3548 0.1525 0.4707 1 0.0
O188 O-2 0.447 0.3673 0.1173 0.5 0.0
O177 O-2 0.47 0.3055 0.1119 1 0.0
O46 O-2 0.3942 0.2323 0.5914 1 0.0
O92 O-2 0.3632 0.0462 0.4401 1 0.0
O261 O-2 0.4393 0 0.3623 1 0.0
O271 O-2 0.2779 0.2779 0.2835 1 0.0
O309 O-2 0.4073 0.3264 0.2301 0.5 0.0
O115 O-2 0.1956 0.1956 0.388 1 0.0
O260 O-2 0.3679 0.345 0.6025 0.5 0.0
O64 O-2 0.4258 0.1039 0.5127 1 0.0
O282 O-2 0.5 0.5 0.0664 1 0.0
Mo51 Mo+6 0.5 0.17549 0.22302 1 0.0
O187 O-2 0.4586 0.3285 0.0834 0.5 0.0
O15 O-2 0.34 0.34 0.741 1 0.0
O270 O-2 0.5 0.2076 0.7305 1 0.0
O303 O-2 0.5 0.5 0.5576 0.5 0.0
Mo31 Mo+6 0.2354 0.1768 0.4485 0.5 0.0
O273 O-2 0.5 0.4269 0.8303 1 0.0
O21 O-2 0.4727 0.3257 0.6905 1 0.0
Mo37 Mo+6 0.22317 0.1611 0.39721 0.9 0.0
O7 O-2 0.3968 0.3583 0.7523 1 0.0
O61 O-2 0.2533 0.2063 0.5439 1 0.0
Mo32 Mo+6 0.2249 0.1657 0.4505 0.5 0.0
O192 O-2 0.402 0.402 0.1059 1 0.0
O222 O-2 0.5232 0.4393 0.0573 0.5 0.0
O168 O-2 0.3716 0.267 0.1917 1 0.0
Mo35 Mo+6 0.3018 0.1321 0.38817 0.5 0.0
O48 O-2 0.2387 0.2387 0.6177 1 0.0
Mo57 Mo+6 0.40542 0.2714 0.17582 1 0.0
Mo55 Mo+6 0.3435 0.2386 0.20572 0.5 0.0
Mo12 Mo+6 0.3313 0.2696 0.6208 0.5 0.0
O122 O-2 0.4201 0.0504 0.3395 1 0.0
O49 O-2 0.2661 0.2273 0.5816 1 0.0
Mo24 Mo+6 0.40796 0.0916 0.49038 1 0.0
O230 O-2 0.3291 0.3291 0.1863 1 0.0
O297 O-2 0.3053 0.215 0.423 0.5 0.0
O307 O-2 0.3833 0.3624 0.184 0.5 0.0
Mo50 Mo+6 0.3692 0.18359 0.23349 1 0.0
O87 O-2 0.5 0.0857 0.4549 1 0.0
Mo14 Mo+6 0.37747 0.20199 0.61238 1 0.0
O125 O-2 0.2374 0.1253 0.3394 1 0.0
O85 O-2 0.3063 0.1848 0.4807 1 0.0
O252 O-2 0.2712 0.1945 0.1922 1 0.0
S17 S-2 0.5366 0.4128 0.0666 0.5 0.0
O151 O-2 0.439 0.1896 0.2651 1 0.0
O134 O-2 0.3849 0.1321 0.2913 1 0.0
O159 O-2 0.3859 0.2198 0.2542 1 0.0
Mo40 Mo+6 0.42819 0.09056 0.3459 1 0.0
O27 O-2 0.5 0.2136 0.6806 1 0.0
O242 O-2 0.3812 0.2058 0.3222 1 0.0
O209 O-2 0.5 0.3635 0.6725 1 0.0
O22 O-2 0.412 0.358 0.6855 1 0.0
O313 O-2 0.4806 0.0244 0.4856 0.5 0.0
O68 O-2 0.2723 0.168 0.5131 1 0.0
O265 O-2 0.3621 0.1742 0.1711 1 0.0
O43 O-2 0.5 0.1958 0.5844 1 0.0
O81 O-2 0.3209 0.0693 0.4819 1 0.0
Mo21 Mo+6 0.28743 0.18161 0.53739 1 0.0
O163 O-2 0.4187 0.1788 0.1883 1 0.0
S16 S-2 0.4404 0.3571 0.1456 0.5 0.0
Mo59 Mo+6 0.45323 0.28101 0.13227 0.5 0.0
O274 O-2 0.2581 0.143 0.1761 1 0.0
O69 O-2 0.3115 0.2097 0.5298 1 0.0
O144 O-2 0.247 0.247 0.326 1 0.0
Mo67 Mo+6 0.5967 0.37729 0.04332 0.5 0.0
O103 O-2 0.5 0.0755 0.3872 1 0.0
O93 O-2 0.3896 0.1346 0.4394 1 0.0
O30 O-2 0.353 0.353 0.6391 1 0.0
O146 O-2 0.3383 0.1776 0.2541 1 0.0
O304 O-2 0.2965 0.2965 0.448 0.5 0.0
S10 S-2 0.4679 0.1415 0.3715 0.5 0.0
O91 O-2 0.3664 0.0929 0.4144 1 0.0
O255 O-2 0.2785 0.1765 0.6425 1 0.0
S4 S-2 0.4769 0.1934 0.5636 0.25 0.0
Mo42 Mo+6 0.19771 0.19771 0.35883 1 0.0
Mo45 Mo+6 0.28833 0.18217 0.29942 1 0.0
O266 O-2 0.2728 0.2728 0.5132 1 0.0
O41 O-2 0.4729 0.1389 0.5819 1 0.0
O262 O-2 0.3515 0 0.474 1 0.0
O248 O-2 0.4055 0.116 0.645 1 0.0
O10 O-2 0.3973 0.3361 0.7221 1 0.0
O268 O-2 0.3325 0.0515 0.3486 1 0.0
O229 O-2 0.4411 0.4411 0.8044 1 0.0
O53 O-2 0.4396 0.1892 0.5708 1 0.0
O259 O-2 0.4233 0.2858 0.6078 1 0.0
O142 O-2 0.3066 0.2132 0.3075 1 0.0
O257 O-2 0.3579 0.2707 0.0821 1 0.0
Mo39 Mo+6 0.5 0.076 0.35872 1 0.0
O127 O-2 0.2814 0.1626 0.3236 1 0.0
Mo7 Mo+6 0.3793 0.3131 0.6987 0.16 0.0
O107 O-2 0.3374 0.1108 0.3816 1 0.0
Mo4 Mo+6 0.36436 0.36436 0.73192 1 0.0
O57 O-2 0.5 0.0817 0.5705 1 0.0
S9 S-2 0.3598 0.1609 0.4464 0.13 0.0
O302 O-2 0.5 0.5 0.8197 0.5 0.0
O147 O-2 0.3393 0.116 0.2659 1 0.0
O78 O-2 0.4132 0.1413 0.4817 1 0.0
O102 O-2 0.4161 0.08 0.3965 1 0.0
O272 O-2 0.228 0.1864 0.663 1 0.0
O141 O-2 0.2852 0.1943 0.2718 1 0.0
O310 O-2 0.4064 0.2225 0.7547 0.5 0.0
O292 O-2 0.3693 0.1688 0.3386 0.5 0.0
Mo65 Mo+6 0.44253 0.35873 0.06323 0.5 0.0
S11 S-2 0.2636 0.2318 0.3506 0.25 0.0
O253 O-2 0.4505 0.3349 0.6481 1 0.0
O71 O-2 0.3658 0.1064 0.4997 1 0.0
O59 O-2 0.5 0.1688 0.5507 1 0.0
Mo28 Mo+6 0.4589 0.0749 0.45029 0.5 0.0
O182 O-2 0.3833 0.3412 0.1112 1 0.0
Mo10 Mo+6 0.45591 0.19867 0.63011 1 0.0
O235 O-2 0.5 0.5 0.6187 1 0.0
O237 O-2 0.314 0.035 0.4084 1 0.0
O42 O-2 0.5 0.1225 0.6165 1 0.0
O75 O-2 0.3772 0.0918 0.4681 1 0.0
Mo41 Mo+6 0.25967 0.15851 0.34626 1 0.0
O267 O-2 0.3938 0 0.3944 1 0.0
O6 O-2 0.4741 0.3898 0.7767 1 0.0
S3 S-2 0.5 0.2303 0.5971 0.5 0.0
O169 O-2 0.3303 0.2184 0.1892 1 0.0
O9 O-2 0.3575 0.3575 0.7839 1 0.0
O165 O-2 0.435 0.2397 0.23 1 0.0
O99 O-2 0.1995 0.1382 0.4538 1 0.0
O183 O-2 0.4061 0.3589 0.147 1 0.0
O293 O-2 0.3841 0.4075 0.6484 0.5 0.0
O173 O-2 0.4216 0.3047 0.1949 1 0.0
O40 O-2 0.343 0.2876 0.6036 1 0.0
O56 O-2 0.3262 0.2396 0.5694 1 0.0
O296 O-2 0.5 0.5 0.7687 0.5 0.0
Mo16 Mo+6 0.42891 0.14744 0.58809 1 0.0
O109 O-2 0.3907 0.1385 0.3912 1 0.0
O311 O-2 0.4524 0.2542 0.7778 0.5 0.0
O124 O-2 0.4411 0.1369 0.3548 1 0.0
O208 O-2 0.5 0.364 0.7062 1 0.0
O157 O-2 0.3826 0.2153 0.2139 1 0.0
O52 O-2 0.4239 0.1138 0.6026 1 0.0
O198 O-2 0.5201 0.3858 0.0622 0.5 0.0
Mo17 Mo+6 0.3041 0.20333 0.58714 1 0.0
Mo60 Mo+6 0.38576 0.33242 0.14293 0.5 0.0
O191 O-2 0.5175 0.33 0.0724 0.5 0.0
O117 O-2 0.2567 0.2021 0.3986 1 0.0
O283 O-2 0.248 0.0488 0.4776 1 0.0
O65 O-2 0.419 0.0745 0.5477 1 0.0
O264 O-2 0.4199 0.4199 0.6791 1 0.0
O126 O-2 0.2268 0.1894 0.3371 1 0.0
O179 O-2 0.4655 0.3322 0.1469 1 0.0
O112 O-2 0.2569 0.139 0.3961 1 0.0
O190 O-2 0.5 0.3605 0.104 1 0.0
O284 O-2 0.4455 0.0513 0.5869 1 0.0
O161 O-2 0.5 0.144 0.2031 1 0.0
O214 O-2 0.3462 0.2059 0.459 0.5 0.0
O152 O-2 0.4692 0.154 0.2382 1 0.0
O133 O-2 0.5 0.0514 0.3073 1 0.0
O123 O-2 0.4167 0.1079 0.3231 1 0.0
O290 O-2 0.4862 0.4237 0.702 0.5 0.0
O201 O-2 0.4762 0.3483 0.0482 0.5 0.0
O2 O-2 0.4186 0.3707 0.7887 1 0.0
O79 O-2 0.2957 0.1241 0.4684 1 0.0
O263 O-2 0.5 0.1618 0.4195 1 0.0
O215 O-2 0.4664 0.1732 0.3748 0.5 0.0
Mo1 Mo+6 0.45886 0.34962 0.79313 1 0.0
O96 O-2 0.2769 0.0784 0.4424 1 0.0
O72 O-2 0.3165 0.1276 0.4996 1 0.0
O63 O-2 0.3794 0.1205 0.5361 1 0.0
O186 O-2 0.41 0.3486 0.0835 0.5 0.0
O158 O-2 0.3564 0.1563 0.2185 1 0.0
Mo52 Mo+6 0.4324 0.2186 0.21362 0.5 0.0
O174 O-2 0.3846 0.3039 0.1612 1 0.0
O16 O-2 0.3996 0.3996 0.7197 1 0.0
O66 O-2 0.4275 0.1616 0.5307 1 0.0
Mo20 Mo+6 0.42428 0.12024 0.53837 1 0.0
O184 O-2 0.3556 0.2887 0.1276 1 0.0
O23 O-2 0.3586 0.2908 0.7072 1 0.0
O180 O-2 0.4191 0.3025 0.1295 1 0.0
O164 O-2 0.4266 0.2425 0.1923 1 0.0
O305 O-2 0.5 0.185 0.5122 0.5 0.0
Mo33 Mo+6 0.45623 0.07438 0.39744 1 0.0
O317 O-2 0.2116 0.0745 0.446 0.5 0.0
O45 O-2 0.3427 0.1967 0.5959 1 0.0
S8 S-2 0.3783 0.1629 0.4889 0.13 0.0
O277 O-2 0.269 0.0715 0.523 1 0.0
O195 O-2 0.4246 0.3137 0.0502 0.5 0.0
Mo18 Mo+6 0.5 0.12035 0.56037 1 0.0
Mo46 Mo+6 0.21392 0.21392 0.314 1 0.0
O108 O-2 0.3944 0.0964 0.362 1 0.0
Mo25 Mo+6 0.33563 0.10437 0.47781 1 0.0
O315 O-2 0.3518 0.0267 0.519 0.5 0.0
O226 O-2 0.3406 0.1171 0.3316 1 0.0
O236 O-2 0.4051 0.4051 0.8317 1 0.0
O28 O-2 0.3366 0.293 0.642 1 0.0
O149 O-2 0.4212 0.1141 0.2315 1 0.0
Mo43 Mo+6 0.5 0.09701 0.31355 1 0.0
S12 S-2 0.2649 0.2237 0.3736 0.25 0.0
S15 S-2 0.3975 0.2481 0.2391 0.25 0.0
O154 O-2 0.2827 0.2386 0.2418 1 0.0
O299 O-2 0.3793 0.2442 0.7293 0.5 0.0
O90 O-2 0.4602 0.037 0.4507 1 0.0
Na1 Na+1 0.5 0.5 0.7325 0.5 0.0
O131 O-2 0.4676 0.1027 0.2993 1 0.0
O62 O-2 0.2663 0.2663 0.5493 1 0.0
O130 O-2 0.2321 0.2321 0.3661 1 0.0
O51 O-2 0.4172 0.1307 0.5656 1 0.0
O135 O-2 0.4353 0.1273 0.2698 1 0.0
O249 O-2 0.1434 0.1434 0.428 1 0.0
O298 O-2 0.3391 0.3391 0.5739 0.5 0.0
O167 O-2 0.3665 0.2719 0.2319 1 0.0
O212 O-2 0.3188 0.2901 0.5507 0.5 0.0
O132 O-2 0.5 0.1434 0.3225 1 0.0
O4 O-2 0.4437 0.3163 0.8018 1 0.0
O288 O-2 0.4483 0 0.5079 0.5 0.0
O175 O-2 0.391 0.2391 0.1585 1 0.0
O32 O-2 0.4575 0.1674 0.6078 1 0.0
Mo47 Mo+6 0.35428 0.14823 0.27499 1 0.0
O254 O-2 0.3898 0.2189 0.0831 1 0.0
O80 O-2 0.3354 0.1016 0.4487 1 0.0
O286 O-2 0.5 0.2111 0.1069 0.5 0.0
O197 O-2 0.4554 0.3894 0.0751 0.5 0.0
O31 O-2 0.4494 0.1667 0.6476 1 0.0
O44 O-2 0.3972 0.1693 0.5975 1 0.0
O219 O-2 0.4478 0.376 0.1279 0.5 0.0
O47 O-2 0.3615 0.1744 0.6314 1 0.0
O289 O-2 0.3722 0.0738 0.2344 0.5 0.0
Mo66 Mo+6 0.5209 0.3458 0.0433 0.5 0.0
O196 O-2 0.564 0.3466 0.0489 0.5 0.0
O11 O-2 0.4514 0.3073 0.7268 1 0.0
O320 O-2 0.5238 0.042 0.5314 0.5 0.0
O50 O-2 0.2872 0.2872 0.5811 1 0.0
S5 S-2 0.3005 0.2704 0.5621 0.5 0.0
O38 O-2 0.3574 0.2361 0.6239 1 0.0
Mo44 Mo+6 0.42484 0.12144 0.29741 1 0.0
O101 O-2 0.2016 0.2016 0.4549 1 0.0
Mo13 Mo+6 0.5 0.15453 0.60298 1 0.0
Mo54 Mo+6 0.3536 0.2541 0.2157 0.5 0.0
O110 O-2 0.3615 0.053 0.3831 1 0.0
Mo5 Mo+6 0.45794 0.2806 0.70338 1 0.0
O281 O-2 0.3527 0.123 0.1759 1 0.0
O225 O-2 0.2972 0.2972 0.7186 1 0.0
O171 O-2 0.2488 0.2488 0.2083 1 0.0
O150 O-2 0.4142 0.1797 0.2289 1 0.0
O203 O-2 0.5202 0.3699 0.0232 0.5 0.0
Mo11 Mo+6 0.3229 0.2604 0.6273 0.5 0.0
O33 O-2 0.5 0.1871 0.6242 1 0.0
O34 O-2 0.4168 0.2078 0.6255 1 0.0
O278 O-2 0.3641 0.1873 0.417 1 0.0
Mo8 Mo+6 0.5 0.2512 0.66121 1 0.0
O73 O-2 0.3279 0.0876 0.5302 1 0.0
Mo30 Mo+6 0.2932 0.11658 0.43938 1 0.0
Mo27 Mo+6 0.4584 0.092 0.44865 0.5 0.0
Mo15 Mo+6 0.26007 0.26007 0.6021 1 0.0
O200 O-2 0.4159 0.3766 0.0473 0.5 0.0
O84 O-2 0.2527 0.1135 0.4976 1 0.0
O74 O-2 0.3622 0.1678 0.5128 1 0.0
O316 O-2 0.3893 0.1922 0.719 0.5 0.0
O138 O-2 0.2455 0.1983 0.3014 1 0.0
O95 O-2 0.3041 0.1143 0.4147 1 0.0
Mo63 Mo+6 0.5 0.30936 0.0913 1 0.0
O121 O-2 0.5 0.1269 0.3633 1 0.0
O113 O-2 0.315 0.1664 0.3925 1 0.0
Mo36 Mo+6 0.2953 0.1173 0.38601 0.5 0.0
Mo23 Mo+6 0.3432 0.1219 0.5234 0.5 0.0
Mo26 Mo+6 0.27538 0.14599 0.49055 1 0.0
S14 S-2 0.4053 0.2088 0.2711 0.25 0.0
O116 O-2 0.2302 0.1696 0.3684 1 0.0
